data_7009722
loop_
_publ_author_name
'Hartshorn, Richard M.'
'Telfer, Shane G.'

_publ_section_title
;
 The photodecarboxylation of [N,N-bis(2-pyridylmethyl)amino
 acidato]phenanthrolinecobalt(III) complexes: -- formation and
 decomposition of metallacyclic species&#x200A;&#x2020;
;
_journal_issue 16
_journal_name_full 'Journal of the Chemical Society, Dalton Transactions'
_journal_page_first 2801
_journal_paper_doi 10.1039/b003095n
_journal_year 2000
_chemical_formula_sum 'C48 H42 Cl4 Co2 N10 O18'
_chemical_formula_weight 1306.58
_chemical_name_systematic
; 
 ? 
;
_space_group_IT_number 12
_symmetry_cell_setting monoclinic
_symmetry_space_group_name_Hall '-C 2y'
_symmetry_space_group_name_H-M 'C 1 2/m 1'
_atom_sites_solution_hydrogens geom
_atom_sites_solution_primary direct
_atom_sites_solution_secondary difmap
_audit_creation_method SHELXL-97
_cell_angle_alpha 90.00
_cell_angle_beta 114.142(6)
_cell_angle_gamma 90.00
_cell_formula_units_Z 2
_cell_length_a 21.652(10)
_cell_length_b 11.320(5)
_cell_length_c 12.352(6)
_cell_measurement_temperature 168(2)
_cell_volume 2763(2)
_computing_cell_refinement 'Bruker SMART'
_computing_data_collection 'Bruker SMART'
_computing_data_reduction 'Bruker SHELXTL'
_computing_molecular_graphics 'Bruker SHELXTL'
_computing_publication_material 'Bruker SHELXTL'
_computing_structure_refinement 'SHELXL-97 (Sheldrick, 1997)'
_computing_structure_solution 'SHELXS-97 (Sheldrick, 1990)'
_diffrn_ambient_temperature 168(2)
_diffrn_measured_fraction_theta_full 0.998
_diffrn_measured_fraction_theta_max 0.998
_diffrn_measurement_device_type 'CCD area detector'
_diffrn_measurement_method 'phi and omega scans'
_diffrn_radiation_monochromator graphite
_diffrn_radiation_source 'fine-focus sealed tube'
_diffrn_radiation_type MoK\a
_diffrn_radiation_wavelength 0.71073
_diffrn_reflns_av_R_equivalents 0.0743
_diffrn_reflns_av_sigmaI/netI 0.1397
_diffrn_reflns_limit_h_max 24
_diffrn_reflns_limit_h_min -24
_diffrn_reflns_limit_k_max 5
_diffrn_reflns_limit_k_min -12
_diffrn_reflns_limit_l_max 13
_diffrn_reflns_limit_l_min -14
_diffrn_reflns_number 6574
_diffrn_reflns_theta_full 24.00
_diffrn_reflns_theta_max 24.00
_diffrn_reflns_theta_min 2.07
_exptl_absorpt_coefficient_mu 0.875
_exptl_absorpt_correction_type none
_exptl_crystal_density_diffrn 1.571
_exptl_crystal_density_method 'not measured'
_exptl_crystal_description thin_block
_exptl_crystal_F_000 1332
_exptl_crystal_size_max .04
_exptl_crystal_size_mid .05
_exptl_crystal_size_min .2
_refine_diff_density_max 0.588
_refine_diff_density_min -0.429
_refine_diff_density_rms 0.081
_refine_ls_extinction_method none
_refine_ls_goodness_of_fit_ref 0.823
_refine_ls_hydrogen_treatment mixed
_refine_ls_matrix_type full
_refine_ls_number_parameters 199
_refine_ls_number_reflns 2287
_refine_ls_number_restraints 0
_refine_ls_restrained_S_all 0.823
_refine_ls_R_factor_all 0.1033
_refine_ls_R_factor_gt 0.0497
_refine_ls_shift/su_max 0.000
_refine_ls_shift/su_mean 0.000
_refine_ls_structure_factor_coef Fsqd
_refine_ls_weighting_details 'calc w=1/[\s^2^(Fo^2^)+(0.0525P)^2^+0.0000P] where P=(Fo^2^+2Fc^2^)/3'
_refine_ls_weighting_scheme calc
_refine_ls_wR_factor_gt 0.1017
_refine_ls_wR_factor_ref 0.1109
_reflns_number_gt 1194
_reflns_number_total 2287
_reflns_threshold_expression >2sigma(I)
_cod_data_source_file b003095n.txt
_cod_data_source_block stdrf
_cod_depositor_comments
;
The following automatic conversions were performed:
'_symmetry_cell_setting' value 'Monoclinic' changed to 'monoclinic'
according to '/home/saulius/struct/CIF-dictionaries/cif_core.dic'
dictionary named 'cif_core.dic' version 2.4.1 from 2010-06-29.

Automatic conversion script
Id: cif_fix_enum 1527 2010-12-29 10:47:43Z saulius 
;
_cod_original_sg_symbol_H-M C2/m
_cod_database_code 7009722

loop_
_symmetry_equiv_pos_as_xyz
'x, y, z'
'-x, y, -z'
'x+1/2, y+1/2, z'
'-x+1/2, y+1/2, -z'
'-x, -y, -z'
'x, -y, z'
'-x+1/2, -y+1/2, -z'
'x+1/2, -y+1/2, z'

loop_
_atom_site_label
_atom_site_type_symbol
_atom_site_fract_x
_atom_site_fract_y
_atom_site_fract_z
_atom_site_U_iso_or_equiv
_atom_site_adp_type
_atom_site_occupancy
_atom_site_symmetry_multiplicity
_atom_site_calc_flag
_atom_site_refinement_flags
_atom_site_disorder_assembly
_atom_site_disorder_group
Co Co 0.09184(5) 0.0000 0.17519(9) 0.0232(3) Uani 1 2 d S . .
O1 O 0.0021(2) 0.0000 0.0595(4) 0.0296(12) Uani 1 2 d S . .
N1 N 0.0704(2) 0.1190(4) 0.2657(4) 0.0282(11) Uani 1 1 d . . .
N2 N 0.1830(3) 0.0000 0.3119(5) 0.0270(15) Uani 1 2 d S . .
HN2 H 0.2156 0.0000 0.2810 0.032 Uiso 1 2 calc SR . .
N3 N 0.12125(19) 0.1151(4) 0.0895(3) 0.0263(11) Uani 1 1 d . . .
C1 C 0.0079(3) 0.1646(5) 0.2389(5) 0.0449(16) Uani 1 1 d . . .
H1 H -0.0291 0.1372 0.1701 0.054 Uiso 1 1 calc R . .
C2 C -0.0035(3) 0.2493(6) 0.3084(6) 0.061(2) Uani 1 1 d . . .
H2 H -0.0477 0.2795 0.2886 0.073 Uiso 1 1 calc R . .
C3 C 0.0505(3) 0.2895(5) 0.4075(6) 0.0566(19) Uani 1 1 d . . .
H3 H 0.0439 0.3499 0.4552 0.068 Uiso 1 1 calc R . .
C4 C 0.1131(3) 0.2430(5) 0.4370(5) 0.0397(15) Uani 1 1 d . . .
H4 H 0.1501 0.2682 0.5067 0.048 Uiso 1 1 calc R . .
C5 C 0.1222(3) 0.1580(4) 0.3638(5) 0.0290(13) Uani 1 1 d . . .
C6 C 0.1905(2) 0.1111(4) 0.3799(5) 0.0347(14) Uani 1 1 d . . .
H6'' H 0.2143 0.1707 0.3524 0.042 Uiso 1 1 calc R . .
H6' H 0.2181 0.0960 0.4652 0.042 Uiso 1 1 calc R . .
C7 C 0.1174(2) 0.2325(4) 0.0868(5) 0.0324(14) Uani 1 1 d . . .
H7 H 0.0993 0.2711 0.1355 0.039 Uiso 1 1 calc R . .
C8 C 0.1390(3) 0.3008(5) 0.0156(5) 0.0413(16) Uani 1 1 d . . .
H8 H 0.1352 0.3844 0.0163 0.050 Uiso 1 1 calc R . .
C9 C 0.1656(3) 0.2487(5) -0.0557(5) 0.0388(15) Uani 1 1 d . . .
H9 H 0.1807 0.2956 -0.1039 0.047 Uiso 1 1 calc R . .
C10 C 0.1703(2) 0.1259(5) -0.0565(5) 0.0310(14) Uani 1 1 d . . .
C11 C 0.1476(2) 0.0625(4) 0.0171(4) 0.0237(12) Uani 1 1 d . . .
C12 C 0.1943(2) 0.0590(5) -0.1315(5) 0.0418(16) Uani 1 1 d . . .
H12 H 0.2104 0.0999 -0.1819 0.050 Uiso 1 1 calc R . .
Cl1 Cl 0.15331(11) 0.5000 -0.27878(18) 0.0354(5) Uani 1 2 d S . .
O4 O 0.1445(3) 0.5000 -0.1703(5) 0.0654(19) Uani 1 2 d S . .
O3 O 0.1906(2) 0.6030(3) -0.2837(3) 0.0547(12) Uani 1 1 d . . .
O2 O 0.0889(3) 0.5000 -0.3754(6) 0.071(2) Uani 1 2 d S . .
Cl2 Cl 0.17955(10) 0.5000 -0.69253(18) 0.0402(6) Uani 1 2 d S . .
O8 O 0.1655(3) 0.5000 -0.5885(5) 0.0515(16) Uani 1 2 d S . .
O7 O 0.2182(2) 0.3955(3) -0.6915(3) 0.0565(12) Uani 1 1 d . . .
O6 O 0.1176(3) 0.5000 -0.7970(5) 0.071(2) Uani 1 2 d S . .

loop_
_atom_site_aniso_label
_atom_site_aniso_U_11
_atom_site_aniso_U_22
_atom_site_aniso_U_33
_atom_site_aniso_U_23
_atom_site_aniso_U_13
_atom_site_aniso_U_12
Co 0.0242(6) 0.0227(6) 0.0197(6) 0.000 0.0060(5) 0.000
O1 0.031(3) 0.048(3) 0.011(3) 0.000 0.010(3) 0.000
N1 0.023(3) 0.037(3) 0.021(3) -0.002(2) 0.005(2) 0.003(2)
N2 0.025(4) 0.028(3) 0.029(4) 0.000 0.012(3) 0.000
N3 0.022(3) 0.031(3) 0.016(3) -0.002(2) -0.001(2) -0.0014(19)
C1 0.028(4) 0.055(4) 0.043(4) -0.013(3) 0.007(3) 0.001(3)
C2 0.044(4) 0.069(4) 0.063(5) -0.033(4) 0.015(4) 0.012(3)
C3 0.049(5) 0.069(5) 0.057(5) -0.037(4) 0.026(4) -0.007(4)
C4 0.039(4) 0.048(4) 0.032(4) -0.011(3) 0.014(3) -0.006(3)
C5 0.033(3) 0.024(3) 0.023(3) 0.003(3) 0.005(3) -0.002(2)
C6 0.031(3) 0.035(3) 0.027(3) -0.005(3) 0.000(3) -0.002(3)
C7 0.039(4) 0.019(3) 0.032(4) -0.003(3) 0.007(3) -0.002(2)
C8 0.053(4) 0.025(3) 0.038(4) 0.005(3) 0.010(3) -0.005(3)
C9 0.032(4) 0.041(4) 0.033(4) 0.010(3) 0.003(3) -0.009(3)
C10 0.014(3) 0.044(4) 0.029(3) 0.004(3) 0.003(3) -0.005(3)
C11 0.017(3) 0.031(3) 0.016(3) 0.001(2) 0.000(2) -0.002(2)
C12 0.028(3) 0.067(4) 0.032(3) 0.005(3) 0.014(3) -0.004(3)
Cl1 0.0496(14) 0.0282(11) 0.0313(13) 0.000 0.0194(11) 0.000
O4 0.127(6) 0.045(4) 0.054(4) 0.000 0.068(4) 0.000
O3 0.080(3) 0.039(2) 0.056(3) -0.003(2) 0.039(3) -0.018(2)
O2 0.049(4) 0.078(5) 0.069(5) 0.000 0.008(4) 0.000
Cl2 0.0474(14) 0.0345(12) 0.0317(14) 0.000 0.0091(12) 0.000
O8 0.067(4) 0.048(3) 0.053(4) 0.000 0.038(4) 0.000
O7 0.084(3) 0.040(2) 0.050(3) -0.002(2) 0.032(3) 0.016(2)
O6 0.060(4) 0.067(4) 0.042(4) 0.000 -0.023(3) 0.000

loop_
_atom_type_symbol
_atom_type_description
_atom_type_scat_dispersion_real
_atom_type_scat_dispersion_imag
_atom_type_scat_source
C C 0.0033 0.0016 'International Tables Vol C Tables 4.2.6.8 and 6.1.1.4'
H H 0.0000 0.0000 'International Tables Vol C Tables 4.2.6.8 and 6.1.1.4'
N N 0.0061 0.0033 'International Tables Vol C Tables 4.2.6.8 and 6.1.1.4'
O O 0.0106 0.0060 'International Tables Vol C Tables 4.2.6.8 and 6.1.1.4'
Cl Cl 0.1484 0.1585 'International Tables Vol C Tables 4.2.6.8 and 6.1.1.4'
Co Co 0.3494 0.9721 'International Tables Vol C Tables 4.2.6.8 and 6.1.1.4'

loop_
_geom_angle_atom_site_label_1
_geom_angle_atom_site_label_2
_geom_angle_atom_site_label_3
_geom_angle
_geom_angle_site_symmetry_1
_geom_angle_site_symmetry_3
_geom_angle_publ_flag
O1 Co N1 91.23(16) . 6 ?
O1 Co N1 91.23(16) . . ?
N1 Co N1 88.9(2) 6 . ?
O1 Co N3 93.04(15) . 6 ?
N1 Co N3 93.31(17) 6 6 ?
N1 Co N3 175.17(18) . 6 ?
O1 Co N3 93.04(15) . . ?
N1 Co N3 175.17(18) 6 . ?
N1 Co N3 93.31(17) . . ?
N3 Co N3 84.2(3) 6 . ?
O1 Co N2 173.6(2) . . ?
N1 Co N2 84.20(18) 6 . ?
N1 Co N2 84.20(18) . . ?
N3 Co N2 91.72(17) 6 . ?
N3 Co N2 91.72(17) . . ?
O1 O1 Co 113.0(4) 5 . ?
C5 N1 C1 118.4(5) . . ?
C5 N1 Co 116.3(3) . . ?
C1 N1 Co 125.3(4) . . ?
C6 N2 C6 115.8(6) . 6 ?
C6 N2 Co 108.6(3) . . ?
C6 N2 Co 108.6(3) 6 . ?
C7 N3 C11 117.0(4) . . ?
C7 N3 Co 130.7(4) . . ?
C11 N3 Co 112.3(3) . . ?
N1 C1 C2 121.9(5) . . ?
C1 C2 C3 118.7(6) . . ?
C4 C3 C2 120.0(6) . . ?
C3 C4 C5 119.2(5) . . ?
N1 C5 C4 121.7(5) . . ?
N1 C5 C6 114.5(4) . . ?
C4 C5 C6 123.5(5) . . ?
N2 C6 C5 110.5(4) . . ?
N3 C7 C8 122.6(5) . . ?
C9 C8 C7 120.5(5) . . ?
C8 C9 C10 119.1(5) . . ?
C9 C10 C11 117.5(5) . . ?
C9 C10 C12 125.0(5) . . ?
C11 C10 C12 117.5(5) . . ?
N3 C11 C10 123.3(4) . . ?
N3 C11 C11 115.6(3) . 6 ?
C10 C11 C11 121.0(3) . 6 ?
C12 C12 C10 121.6(3) 6 . ?
O2 Cl1 O4 109.1(4) . . ?
O2 Cl1 O3 109.9(2) . . ?
O4 Cl1 O3 109.5(2) . . ?
O2 Cl1 O3 109.9(2) . 6_565 ?
O4 Cl1 O3 109.5(2) . 6_565 ?
O3 Cl1 O3 108.9(3) . 6_565 ?
O6 Cl2 O8 110.1(4) . . ?
O6 Cl2 O7 109.4(2) . 6_565 ?
O8 Cl2 O7 109.0(2) . 6_565 ?
O6 Cl2 O7 109.4(2) . . ?
O8 Cl2 O7 109.0(2) . . ?
O7 Cl2 O7 109.8(3) 6_565 . ?

loop_
_geom_bond_atom_site_label_1
_geom_bond_atom_site_label_2
_geom_bond_distance
_geom_bond_site_symmetry_2
_geom_bond_publ_flag
Co O1 1.883(5) . ?
Co N1 1.925(4) 6 ?
Co N1 1.925(4) . ?
Co N3 1.943(4) 6 ?
Co N3 1.943(4) . ?
Co N2 2.004(6) . ?
O1 O1 1.436(8) 5 ?
N1 C5 1.345(6) . ?
N1 C1 1.357(6) . ?
N2 C6 1.484(5) . ?
N2 C6 1.484(5) 6 ?
N3 C7 1.332(6) . ?
N3 C11 1.377(6) . ?
C1 C2 1.375(7) . ?
C2 C3 1.380(8) . ?
C3 C4 1.357(7) . ?
C4 C5 1.388(7) . ?
C5 C6 1.506(7) . ?
C7 C8 1.387(7) . ?
C8 C9 1.367(7) . ?
C9 C10 1.394(7) . ?
C10 C11 1.397(7) . ?
C10 C12 1.448(7) . ?
C11 C11 1.414(9) 6 ?
C12 C12 1.335(11) 6 ?
Cl1 O2 1.417(6) . ?
Cl1 O4 1.429(5) . ?
Cl1 O3 1.433(4) . ?
Cl1 O3 1.433(4) 6_565 ?
Cl2 O6 1.431(6) . ?
Cl2 O8 1.436(5) . ?
Cl2 O7 1.445(4) 6_565 ?
Cl2 O7 1.445(4) . ?
